data_4028376
loop_
_publ_author_name
'Wei Wang'
'Wen-Jie Zhang'
'Lei Wang'
'Ching Kheng Quah'
'Hoong-Kun Fun'
'Jian-Hua Xu'
'Yan Zhang'

_publ_section_title
;
 Photoinduced Reactions of para-Quinones with Bicyclopropylidene Leading
 to Diverse Polycyclic Compounds with Spirocyclopropanes
;
_journal_name_full 'Journal of Organic Chemistry'
_journal_page_first 6211
_journal_page_last 6222
_journal_paper_doi 10.1021/jo4008767
_journal_volume 78
_journal_year 2013
_chemical_formula_moiety 'C31 H22 O4'
_chemical_formula_sum 'C31 H22 O4'
_chemical_formula_weight 458.49
_chemical_name_systematic
; 
 ? 
;
_space_group_IT_number 2
_symmetry_cell_setting triclinic
_symmetry_space_group_name_Hall '-P 1'
_symmetry_space_group_name_H-M 'P -1'
_atom_sites_solution_hydrogens geom
_atom_sites_solution_primary direct
_atom_sites_solution_secondary difmap
_audit_creation_method SHELXL-97
_cell_angle_alpha 72.726(1)
_cell_angle_beta 82.333(1)
_cell_angle_gamma 81.619(1)
_cell_formula_units_Z 2
_cell_length_a 9.6495(4)
_cell_length_b 9.9895(4)
_cell_length_c 12.5360(5)
_cell_measurement_reflns_used 9907
_cell_measurement_temperature 100(1)
_cell_measurement_theta_max 32.58
_cell_measurement_theta_min 2.34
_cell_volume 1136.36(8)
_computing_cell_refinement 'SAINT (Bruker, 2009)'
_computing_data_collection 'APEX2 (Bruker, 2009)'
_computing_data_reduction SAINT
_computing_molecular_graphics SHELXTL
_computing_publication_material 'SHELXTL and PLATON (Spek, 2009)'
_computing_structure_refinement SHELXTL
_computing_structure_solution 'SHELXTL (Sheldrick, 2008)'
_diffrn_ambient_temperature 100
_diffrn_measured_fraction_theta_full 0.993
_diffrn_measured_fraction_theta_max 0.993
_diffrn_measurement_device_type
;
Bruker SMART APEX II DUO CCD area-detector diffractometer 
;
_diffrn_measurement_method '\f and \w scans'
_diffrn_radiation_monochromator graphite
_diffrn_radiation_source 'fine-focus sealed tube'
_diffrn_radiation_type MoK\a
_diffrn_radiation_wavelength 0.71073
_diffrn_reflns_av_R_equivalents 0.0262
_diffrn_reflns_av_sigmaI/netI 0.0223
_diffrn_reflns_limit_h_max 12
_diffrn_reflns_limit_h_min -12
_diffrn_reflns_limit_k_max 12
_diffrn_reflns_limit_k_min -12
_diffrn_reflns_limit_l_max 16
_diffrn_reflns_limit_l_min -16
_diffrn_reflns_number 22772
_diffrn_reflns_theta_full 27.50
_diffrn_reflns_theta_max 27.50
_diffrn_reflns_theta_min 1.71
_diffrn_standards_number 0
_exptl_absorpt_coefficient_mu 0.088
_exptl_absorpt_correction_T_max 0.9887
_exptl_absorpt_correction_T_min 0.9629
_exptl_absorpt_correction_type multi-scan
_exptl_absorpt_process_details '(<i>SADABS</i>; Bruker, 2009)'
_exptl_crystal_colour colourless
_exptl_crystal_density_diffrn 1.340
_exptl_crystal_description block
_exptl_crystal_F_000 480
_exptl_crystal_size_max 0.433
_exptl_crystal_size_mid 0.223
_exptl_crystal_size_min 0.129
_refine_diff_density_max 0.304
_refine_diff_density_min -0.186
_refine_diff_density_rms 0.041
_refine_ls_extinction_method none
_refine_ls_goodness_of_fit_ref 1.041
_refine_ls_hydrogen_treatment constr
_refine_ls_matrix_type full
_refine_ls_number_parameters 316
_refine_ls_number_reflns 5184
_refine_ls_number_restraints 0
_refine_ls_restrained_S_all 1.041
_refine_ls_R_factor_all 0.0421
_refine_ls_R_factor_gt 0.0360
_refine_ls_shift/su_max 0.001
_refine_ls_shift/su_mean 0.001
_refine_ls_structure_factor_coef Fsqd
_refine_ls_weighting_details 'calc w=1/[\s^2^(Fo^2^)+(0.0506P)^2^+0.3478P] where P=(Fo^2^+2Fc^2^)/3'
_refine_ls_weighting_scheme calc
_refine_ls_wR_factor_gt 0.0939
_refine_ls_wR_factor_ref 0.0995
_reflns_number_gt 4503
_reflns_number_total 5184
_reflns_threshold_expression I>2\s(I)
_cod_data_source_file jo4008767_si_002_7.cif
_cod_data_source_block Compound_19b
_cod_database_code 4028376

loop_
_symmetry_equiv_pos_as_xyz
'x, y, z'
'-x, -y, -z'

loop_
_atom_site_label
_atom_site_type_symbol
_atom_site_fract_x
_atom_site_fract_y
_atom_site_fract_z
_atom_site_U_iso_or_equiv
_atom_site_adp_type
_atom_site_occupancy
_atom_site_symmetry_multiplicity
_atom_site_calc_flag
_atom_site_refinement_flags
O1 O 0.44124(8) 0.68801(8) 0.35110(7) 0.02049(17) Uani 1 1 d .
O2 O 0.59208(8) 0.93219(9) 0.12814(7) 0.02332(18) Uani 1 1 d .
O3 O 0.45060(8) 0.80209(8) 0.08251(6) 0.01809(17) Uani 1 1 d .
O4 O 0.01950(9) 0.99281(8) 0.20477(7) 0.02456(19) Uani 1 1 d .
C1 C 0.27126(12) 1.02762(11) 0.47338(9) 0.0187(2) Uani 1 1 d .
C2 C 0.33151(12) 0.89361(12) 0.55073(9) 0.0189(2) Uani 1 1 d .
C3 C 0.33110(13) 0.87746(13) 0.66584(10) 0.0255(3) Uani 1 1 d .
H3A H 0.2914 0.9532 0.6956 0.031 Uiso 1 1 calc R
C4 C 0.38772(13) 0.75286(14) 0.73652(10) 0.0270(3) Uani 1 1 d .
H4A H 0.3875 0.7444 0.8141 0.032 Uiso 1 1 calc R
C5 C 0.44508(13) 0.63967(13) 0.69558(10) 0.0248(3) Uani 1 1 d .
H5A H 0.4831 0.5540 0.7448 0.030 Uiso 1 1 calc R
C6 C 0.44623(12) 0.65300(12) 0.58267(9) 0.0201(2) Uani 1 1 d .
H6A H 0.4855 0.5762 0.5541 0.024 Uiso 1 1 calc R
C7 C 0.39000(11) 0.77894(11) 0.50986(9) 0.0172(2) Uani 1 1 d .
C8 C 0.39516(11) 0.78810(11) 0.38920(9) 0.0158(2) Uani 1 1 d .
C9 C 0.34363(11) 0.92382(11) 0.31697(9) 0.0158(2) Uani 1 1 d .
C10 C 0.33913(11) 0.95266(11) 0.19182(9) 0.0160(2) Uani 1 1 d .
C11 C 0.30910(12) 1.11637(11) 0.15341(9) 0.0193(2) Uani 1 1 d .
H11A H 0.3974 1.1596 0.1235 0.023 Uiso 1 1 calc R
H11B H 0.2434 1.1469 0.0942 0.023 Uiso 1 1 calc R
C12 C 0.24280(12) 1.15974(12) 0.25901(9) 0.0213(2) Uani 1 1 d .
H12A H 0.2788 1.2462 0.2623 0.026 Uiso 1 1 calc R
H12B H 0.1390 1.1763 0.2606 0.026 Uiso 1 1 calc R
C13 C 0.28825(11) 1.03499(11) 0.35400(9) 0.0173(2) Uani 1 1 d .
C14 C 0.26646(12) 1.16591(12) 0.50416(10) 0.0230(2) Uani 1 1 d .
H14A H 0.3071 1.1614 0.5738 0.028 Uiso 1 1 calc R
H14B H 0.2800 1.2527 0.4420 0.028 Uiso 1 1 calc R
C15 C 0.13280(12) 1.10363(12) 0.51606(10) 0.0229(2) Uani 1 1 d .
H15A H 0.0638 1.1515 0.4611 0.028 Uiso 1 1 calc R
H15B H 0.0909 1.0601 0.5930 0.028 Uiso 1 1 calc R
C16 C 0.47693(11) 0.89879(11) 0.13475(9) 0.0174(2) Uani 1 1 d .
C17 C 0.30613(11) 0.79050(11) 0.10011(9) 0.0162(2) Uani 1 1 d .
C18 C 0.23671(11) 0.87027(11) 0.16317(9) 0.0157(2) Uani 1 1 d .
C19 C 0.25730(11) 0.70153(11) 0.04203(9) 0.0171(2) Uani 1 1 d .
C20 C 0.32975(12) 0.56990(12) 0.04237(9) 0.0209(2) Uani 1 1 d .
H20A H 0.4121 0.5369 0.0807 0.025 Uiso 1 1 calc R
C21 C 0.28158(14) 0.48722(12) -0.01333(10) 0.0250(3) Uani 1 1 d .
H21A H 0.3306 0.3974 -0.0127 0.030 Uiso 1 1 calc R
C22 C 0.16180(14) 0.53566(14) -0.06997(10) 0.0274(3) Uani 1 1 d .
H22A H 0.1284 0.4785 -0.1074 0.033 Uiso 1 1 calc R
C23 C 0.09107(13) 0.66699(14) -0.07201(11) 0.0276(3) Uani 1 1 d .
H23A H 0.0099 0.7004 -0.1117 0.033 Uiso 1 1 calc R
C24 C 0.13809(12) 0.75012(13) -0.01640(9) 0.0221(2) Uani 1 1 d .
H24A H 0.0891 0.8403 -0.0181 0.026 Uiso 1 1 calc R
C25 C 0.08532(11) 0.87868(11) 0.20362(9) 0.0170(2) Uani 1 1 d .
C26 C 0.01691(11) 0.74610(11) 0.24945(9) 0.0175(2) Uani 1 1 d .
C27 C 0.09260(12) 0.62069(12) 0.30500(10) 0.0215(2) Uani 1 1 d .
H27A H 0.1912 0.6162 0.3076 0.026 Uiso 1 1 calc R
C28 C 0.02296(14) 0.50202(13) 0.35665(11) 0.0287(3) Uani 1 1 d .
H28A H 0.0738 0.4168 0.3960 0.034 Uiso 1 1 calc R
C29 C -0.12043(14) 0.50758(14) 0.35087(11) 0.0297(3) Uani 1 1 d .
H29A H -0.1672 0.4260 0.3860 0.036 Uiso 1 1 calc R
C30 C -0.19570(12) 0.63158(14) 0.29411(11) 0.0268(3) Uani 1 1 d .
H30A H -0.2936 0.6346 0.2892 0.032 Uiso 1 1 calc R
C31 C -0.12764(12) 0.75130(13) 0.24441(10) 0.0217(2) Uani 1 1 d .
H31A H -0.1795 0.8370 0.2069 0.026 Uiso 1 1 calc R

loop_
_atom_site_aniso_label
_atom_site_aniso_U_11
_atom_site_aniso_U_22
_atom_site_aniso_U_33
_atom_site_aniso_U_23
_atom_site_aniso_U_13
_atom_site_aniso_U_12
O1 0.0241(4) 0.0185(4) 0.0181(4) -0.0061(3) -0.0029(3) 0.0030(3)
O2 0.0175(4) 0.0276(4) 0.0233(4) -0.0049(3) -0.0011(3) -0.0030(3)
O3 0.0156(4) 0.0224(4) 0.0158(4) -0.0067(3) 0.0002(3) 0.0004(3)
O4 0.0208(4) 0.0199(4) 0.0306(5) -0.0073(3) -0.0002(3) 0.0037(3)
C1 0.0206(5) 0.0188(5) 0.0179(5) -0.0083(4) 0.0014(4) -0.0028(4)
C2 0.0194(5) 0.0223(5) 0.0158(5) -0.0059(4) 0.0001(4) -0.0056(4)
C3 0.0305(6) 0.0304(6) 0.0179(6) -0.0103(5) 0.0012(5) -0.0063(5)
C4 0.0315(6) 0.0367(7) 0.0135(5) -0.0048(5) -0.0018(4) -0.0111(5)
C5 0.0268(6) 0.0282(6) 0.0169(5) 0.0009(5) -0.0057(4) -0.0073(5)
C6 0.0203(5) 0.0219(5) 0.0173(5) -0.0031(4) -0.0027(4) -0.0047(4)
C7 0.0171(5) 0.0203(5) 0.0142(5) -0.0039(4) -0.0009(4) -0.0050(4)
C8 0.0140(5) 0.0180(5) 0.0152(5) -0.0042(4) -0.0011(4) -0.0029(4)
C9 0.0160(5) 0.0180(5) 0.0133(5) -0.0042(4) -0.0009(4) -0.0025(4)
C10 0.0166(5) 0.0161(5) 0.0138(5) -0.0031(4) -0.0011(4) 0.0001(4)
C11 0.0223(5) 0.0161(5) 0.0176(5) -0.0027(4) -0.0014(4) -0.0006(4)
C12 0.0253(6) 0.0168(5) 0.0202(5) -0.0045(4) -0.0015(4) 0.0004(4)
C13 0.0167(5) 0.0176(5) 0.0176(5) -0.0047(4) -0.0006(4) -0.0033(4)
C14 0.0261(6) 0.0223(5) 0.0246(6) -0.0136(5) 0.0027(4) -0.0052(4)
C15 0.0218(5) 0.0239(6) 0.0250(6) -0.0127(5) 0.0053(4) -0.0031(4)
C16 0.0190(5) 0.0186(5) 0.0123(5) -0.0018(4) -0.0016(4) 0.0000(4)
C17 0.0156(5) 0.0177(5) 0.0129(5) -0.0018(4) -0.0016(4) 0.0010(4)
C18 0.0170(5) 0.0161(5) 0.0128(5) -0.0028(4) -0.0023(4) 0.0004(4)
C19 0.0191(5) 0.0195(5) 0.0118(5) -0.0047(4) 0.0006(4) -0.0006(4)
C20 0.0246(6) 0.0195(5) 0.0158(5) -0.0031(4) -0.0013(4) 0.0018(4)
C21 0.0341(6) 0.0184(5) 0.0211(6) -0.0064(4) 0.0044(5) -0.0029(5)
C22 0.0316(6) 0.0316(6) 0.0244(6) -0.0151(5) 0.0042(5) -0.0119(5)
C23 0.0231(6) 0.0380(7) 0.0253(6) -0.0137(5) -0.0044(5) -0.0028(5)
C24 0.0216(5) 0.0254(6) 0.0197(5) -0.0094(4) -0.0030(4) 0.0032(4)
C25 0.0165(5) 0.0206(5) 0.0139(5) -0.0062(4) -0.0026(4) 0.0018(4)
C26 0.0174(5) 0.0212(5) 0.0155(5) -0.0090(4) 0.0004(4) -0.0012(4)
C27 0.0179(5) 0.0227(5) 0.0228(6) -0.0054(4) -0.0017(4) -0.0019(4)
C28 0.0282(6) 0.0230(6) 0.0316(7) -0.0027(5) -0.0017(5) -0.0041(5)
C29 0.0277(6) 0.0286(6) 0.0350(7) -0.0115(5) 0.0043(5) -0.0116(5)
C30 0.0178(5) 0.0356(7) 0.0339(7) -0.0209(5) 0.0018(5) -0.0056(5)
C31 0.0179(5) 0.0267(6) 0.0240(6) -0.0143(5) -0.0022(4) 0.0012(4)

loop_
_atom_type_symbol
_atom_type_description
_atom_type_scat_dispersion_real
_atom_type_scat_dispersion_imag
_atom_type_scat_source
C C 0.0033 0.0016 'International Tables Vol C Tables 4.2.6.8 and 6.1.1.4'
H H 0.0000 0.0000 'International Tables Vol C Tables 4.2.6.8 and 6.1.1.4'
O O 0.0106 0.0060 'International Tables Vol C Tables 4.2.6.8 and 6.1.1.4'

loop_
_geom_angle_atom_site_label_1
_geom_angle_atom_site_label_2
_geom_angle_atom_site_label_3
_geom_angle
C16 O3 C17 107.92(8)
C13 C1 C2 116.05(9)
C13 C1 C14 117.54(9)
C2 C1 C14 118.97(10)
C13 C1 C15 116.34(10)
C2 C1 C15 117.71(9)
C14 C1 C15 57.50(7)
C3 C2 C7 118.02(10)
C3 C2 C1 121.45(10)
C7 C2 C1 120.53(10)
C4 C3 C2 120.85(11)
C4 C3 H3A 119.6
C2 C3 H3A 119.6
C3 C4 C5 120.83(11)
C3 C4 H4A 119.6
C5 C4 H4A 119.6
C6 C5 C4 119.33(11)
C6 C5 H5A 120.3
C4 C5 H5A 120.3
C5 C6 C7 120.50(11)
C5 C6 H6A 119.7
C7 C6 H6A 119.7
C6 C7 C2 120.47(10)
C6 C7 C8 118.30(10)
C2 C7 C8 121.23(10)
O1 C8 C9 121.32(10)
O1 C8 C7 122.94(10)
C9 C8 C7 115.74(9)
C13 C9 C8 123.98(10)
C13 C9 C10 112.66(9)
C8 C9 C10 123.27(9)
C18 C10 C9 112.98(9)
C18 C10 C16 100.80(8)
C9 C10 C16 112.46(8)
C18 C10 C11 116.93(9)
C9 C10 C11 101.68(8)
C16 C10 C11 112.48(9)
C12 C11 C10 105.86(8)
C12 C11 H11A 110.6
C10 C11 H11A 110.6
C12 C11 H11B 110.6
C10 C11 H11B 110.6
H11A C11 H11B 108.7
C13 C12 C11 103.42(9)
C13 C12 H12A 111.1
C11 C12 H12A 111.1
C13 C12 H12B 111.1
C11 C12 H12B 111.1
H12A C12 H12B 109.0
C9 C13 C1 122.16(10)
C9 C13 C12 111.34(9)
C1 C13 C12 126.45(10)
C15 C14 C1 61.80(7)
C15 C14 H14A 117.6
C1 C14 H14A 117.6
C15 C14 H14B 117.6
C1 C14 H14B 117.6
H14A C14 H14B 114.7
C14 C15 C1 60.70(7)
C14 C15 H15A 117.7
C1 C15 H15A 117.7
C14 C15 H15B 117.7
C1 C15 H15B 117.7
H15A C15 H15B 114.8
O2 C16 O3 121.18(10)
O2 C16 C10 129.42(10)
O3 C16 C10 109.34(9)
C18 C17 O3 112.78(9)
C18 C17 C19 131.75(10)
O3 C17 C19 115.36(9)
C17 C18 C25 127.68(10)
C17 C18 C10 109.12(9)
C25 C18 C10 123.19(9)
C24 C19 C20 119.48(10)
C24 C19 C17 119.52(10)
C20 C19 C17 120.98(10)
C21 C20 C19 120.02(11)
C21 C20 H20A 120.0
C19 C20 H20A 120.0
C22 C21 C20 120.07(11)
C22 C21 H21A 120.0
C20 C21 H21A 120.0
C23 C22 C21 120.06(11)
C23 C22 H22A 120.0
C21 C22 H22A 120.0
C22 C23 C24 120.30(11)
C22 C23 H23A 119.9
C24 C23 H23A 119.9
C23 C24 C19 120.05(11)
C23 C24 H24A 120.0
C19 C24 H24A 120.0
O4 C25 C18 120.02(10)
O4 C25 C26 120.65(10)
C18 C25 C26 119.21(9)
C27 C26 C31 119.87(10)
C27 C26 C25 120.83(10)
C31 C26 C25 119.08(10)
C28 C27 C26 119.57(11)
C28 C27 H27A 120.2
C26 C27 H27A 120.2
C29 C28 C27 120.30(12)
C29 C28 H28A 119.9
C27 C28 H28A 119.9
C30 C29 C28 120.29(11)
C30 C29 H29A 119.9
C28 C29 H29A 119.9
C29 C30 C31 119.80(11)
C29 C30 H30A 120.1
C31 C30 H30A 120.1
C30 C31 C26 120.15(11)
C30 C31 H31A 119.9
C26 C31 H31A 119.9

loop_
_geom_bond_atom_site_label_1
_geom_bond_atom_site_label_2
_geom_bond_distance
O1 C8 1.2340(13)
O2 C16 1.1916(14)
O3 C16 1.3850(13)
O3 C17 1.3983(13)
O4 C25 1.2246(13)
C1 C13 1.4644(15)
C1 C2 1.4909(15)
C1 C14 1.5338(15)
C1 C15 1.5501(15)
C2 C3 1.4031(16)
C2 C7 1.4058(15)
C3 C4 1.3816(18)
C3 H3A 0.9500
C4 C5 1.3909(18)
C4 H4A 0.9500
C5 C6 1.3804(16)
C5 H5A 0.9500
C6 C7 1.4005(15)
C6 H6A 0.9500
C7 C8 1.4826(14)
C8 C9 1.4490(14)
C9 C13 1.3422(15)
C9 C10 1.5141(14)
C10 C18 1.5135(15)
C10 C16 1.5283(14)
C10 C11 1.5561(14)
C11 C12 1.5438(15)
C11 H11A 0.9900
C11 H11B 0.9900
C12 C13 1.5040(15)
C12 H12A 0.9900
C12 H12B 0.9900
C14 C15 1.4834(16)
C14 H14A 0.9900
C14 H14B 0.9900
C15 H15A 0.9900
C15 H15B 0.9900
C17 C18 1.3364(15)
C17 C19 1.4629(15)
C18 C25 1.4798(14)
C19 C24 1.3951(15)
C19 C20 1.3954(15)
C20 C21 1.3881(17)
C20 H20A 0.9500
C21 C22 1.3878(19)
C21 H21A 0.9500
C22 C23 1.3826(18)
C22 H22A 0.9500
C23 C24 1.3855(17)
C23 H23A 0.9500
C24 H24A 0.9500
C25 C26 1.4906(15)
C26 C27 1.3924(15)
C26 C31 1.3974(15)
C27 C28 1.3915(17)
C27 H27A 0.9500
C28 C29 1.3874(18)
C28 H28A 0.9500
C29 C30 1.3857(19)
C29 H29A 0.9500
C30 C31 1.3881(17)
C30 H30A 0.9500
C31 H31A 0.9500

loop_
_geom_torsion_atom_site_label_1
_geom_torsion_atom_site_label_2
_geom_torsion_atom_site_label_3
_geom_torsion_atom_site_label_4
_geom_torsion
C13 C1 C2 C3 175.30(10)
C14 C1 C2 C3 26.10(15)
C15 C1 C2 C3 -40.14(15)
C13 C1 C2 C7 -5.05(15)
C14 C1 C2 C7 -154.26(10)
C15 C1 C2 C7 139.50(10)
C7 C2 C3 C4 0.57(17)
C1 C2 C3 C4 -179.77(11)
C2 C3 C4 C5 -0.77(19)
C3 C4 C5 C6 0.55(18)
C4 C5 C6 C7 -0.16(17)
C5 C6 C7 C2 -0.02(16)
C5 C6 C7 C8 179.42(10)
C3 C2 C7 C6 -0.18(16)
C1 C2 C7 C6 -179.84(10)
C3 C2 C7 C8 -179.61(10)
C1 C2 C7 C8 0.73(16)
C6 C7 C8 O1 3.15(16)
C2 C7 C8 O1 -177.41(10)
C6 C7 C8 C9 -176.20(9)
C2 C7 C8 C9 3.24(15)
O1 C8 C9 C13 177.78(10)
C7 C8 C9 C13 -2.86(15)
O1 C8 C9 C10 1.37(16)
C7 C8 C9 C10 -179.27(9)
C13 C9 C10 C18 -110.71(10)
C8 C9 C10 C18 66.07(13)
C13 C9 C10 C16 135.99(10)
C8 C9 C10 C16 -47.23(13)
C13 C9 C10 C11 15.45(12)
C8 C9 C10 C11 -167.77(9)
C18 C10 C11 C12 101.80(11)
C9 C10 C11 C12 -21.72(11)
C16 C10 C11 C12 -142.23(9)
C10 C11 C12 C13 20.77(11)
C8 C9 C13 C1 -1.68(17)
C10 C9 C13 C1 175.07(9)
C8 C9 C13 C12 -179.25(10)
C10 C9 C13 C12 -2.49(13)
C2 C1 C13 C9 5.61(15)
C14 C1 C13 C9 155.27(11)
C15 C1 C13 C9 -139.44(11)
C2 C1 C13 C12 -177.21(10)
C14 C1 C13 C12 -27.55(16)
C15 C1 C13 C12 37.74(15)
C11 C12 C13 C9 -11.82(12)
C11 C12 C13 C1 170.74(10)
C13 C1 C14 C15 105.14(11)
C2 C1 C14 C15 -106.11(11)
C13 C1 C15 C14 -107.24(11)
C2 C1 C15 C14 108.31(11)
C17 O3 C16 O2 -176.80(10)
C17 O3 C16 C10 0.74(11)
C18 C10 C16 O2 177.66(11)
C9 C10 C16 O2 -61.74(15)
C11 C10 C16 O2 52.35(15)
C18 C10 C16 O3 0.39(10)
C9 C10 C16 O3 120.98(9)
C11 C10 C16 O3 -124.93(9)
C16 O3 C17 C18 -1.79(12)
C16 O3 C17 C19 174.82(9)
O3 C17 C18 C25 -176.48(9)
C19 C17 C18 C25 7.63(19)
O3 C17 C18 C10 2.06(12)
C19 C17 C18 C10 -173.83(10)
C9 C10 C18 C17 -121.66(10)
C16 C10 C18 C17 -1.44(11)
C11 C10 C18 C17 120.81(10)
C9 C10 C18 C25 56.95(13)
C16 C10 C18 C25 177.18(9)
C11 C10 C18 C25 -60.57(13)
C18 C17 C19 C24 42.39(17)
O3 C17 C19 C24 -133.41(10)
C18 C17 C19 C20 -138.86(12)
O3 C17 C19 C20 45.33(14)
C24 C19 C20 C21 -1.23(16)
C17 C19 C20 C21 -179.98(10)
C19 C20 C21 C22 0.37(17)
C20 C21 C22 C23 0.68(18)
C21 C22 C23 C24 -0.86(19)
C22 C23 C24 C19 0.00(18)
C20 C19 C24 C23 1.04(17)
C17 C19 C24 C23 179.81(11)
C17 C18 C25 O4 -140.28(12)
C10 C18 C25 O4 41.37(15)
C17 C18 C25 C26 43.59(16)
C10 C18 C25 C26 -134.75(10)
O4 C25 C26 C27 -144.58(11)
C18 C25 C26 C27 31.52(15)
O4 C25 C26 C31 30.09(15)
C18 C25 C26 C31 -153.81(10)
C31 C26 C27 C28 -1.03(17)
C25 C26 C27 C28 173.60(11)
C26 C27 C28 C29 1.38(19)
C27 C28 C29 C30 -0.3(2)
C28 C29 C30 C31 -1.04(19)
C29 C30 C31 C26 1.38(18)
C27 C26 C31 C30 -0.35(17)
C25 C26 C31 C30 -175.08(10)
